data_4024475
loop_
_publ_author_name
'Michael Harmata'
'Kanok-on Rayanil'
'Vinson R. Espejo'
'Charles L. Barnes'

_publ_section_title
;
Benzothiazines in Synthesis. Further Studies of the Intramolecular,
Stereoselective Addition of Sulfonimidoyl Carbanions to \a,\b-Unsaturated
Functional Groups
;
_journal_name_full 'Journal of Organic Chemistry'
_journal_page_first 3214
_journal_page_last 3216
_journal_paper_doi 10.1021/jo900151d
_journal_volume 74
_journal_year 2009
_chemical_formula_sum 'C23 H21 N O3 S'
_chemical_formula_weight 391.47
_space_group_IT_number 19
_symmetry_cell_setting orthorhombic
_symmetry_Int_Tables_number 19
_symmetry_space_group_name_Hall 'P 2ac 2ab'
_symmetry_space_group_name_H-M 'P 21 21 21'
_atom_sites_solution_hydrogens geom
_atom_sites_solution_primary direct
_atom_sites_solution_secondary difmap
_audit_creation_method SHELXL-97
_cell_angle_alpha 90.00
_cell_angle_beta 90.00
_cell_angle_gamma 90.00
_cell_formula_units_Z 4
_cell_length_a 7.4625(8)
_cell_length_b 12.4146(14)
_cell_length_c 20.858(2)
_cell_measurement_reflns_used 9782
_cell_measurement_temperature 173(2)
_cell_measurement_theta_max 27.1
_cell_measurement_theta_min 2.5
_cell_volume 1932.3(4)
_computing_cell_refinement 'SAINT (Bruker, 1998)'
_computing_data_collection 'SMART (Bruker, 1998)'
_computing_data_reduction 'SAINT (Bruker, 1998)'
_computing_molecular_graphics 'ORTEP-III (Burnett & Johnson, 1996)'
_computing_publication_material 'CIFTAB (Sheldrick, 1997)'
_computing_structure_refinement 'SHELXL-97 (Sheldrick, 1997)'
_computing_structure_solution 'SHELXS-97 (Sheldrick, 1997)'
_diffrn_ambient_temperature 173(2)
_diffrn_measured_fraction_theta_full 0.997
_diffrn_measured_fraction_theta_max 0.997
_diffrn_measurement_device_type 'Bruker SMART CCD area detector'
_diffrn_measurement_method 'omega scans'
_diffrn_radiation_monochromator graphite
_diffrn_radiation_type MoK\a
_diffrn_radiation_wavelength 0.71073
_diffrn_reflns_av_R_equivalents 0.0237
_diffrn_reflns_av_sigmaI/netI 0.0230
_diffrn_reflns_limit_h_max 9
_diffrn_reflns_limit_h_min -9
_diffrn_reflns_limit_k_max 12
_diffrn_reflns_limit_k_min -15
_diffrn_reflns_limit_l_max 26
_diffrn_reflns_limit_l_min -26
_diffrn_reflns_number 13884
_diffrn_reflns_theta_full 27.17
_diffrn_reflns_theta_max 27.17
_diffrn_reflns_theta_min 1.91
_diffrn_source 'fine-focus sealed tube'
_diffrn_standards_decay_% 0.0
_exptl_absorpt_coefficient_mu 0.192
_exptl_absorpt_correction_T_max 0.94
_exptl_absorpt_correction_T_min 0.72
_exptl_absorpt_correction_type multi-scan
_exptl_absorpt_process_details
;
 Data were corrected for decay and absorption using the program SADABS 
 (Sheldrick, G. M. (2003). SADABS. Version 2.10. University of
 G\"ottingen, Germany).
;
_exptl_crystal_colour colorless
_exptl_crystal_density_diffrn 1.346
_exptl_crystal_density_method 'not measured'
_exptl_crystal_description prism
_exptl_crystal_F_000 824
_exptl_crystal_size_max 0.50
_exptl_crystal_size_mid 0.35
_exptl_crystal_size_min 0.30
_refine_diff_density_max 0.245
_refine_diff_density_min -0.240
_refine_diff_density_rms 0.037
_refine_ls_abs_structure_details 'Flack H D (1983), Acta Cryst. A39, 876-881'
_refine_ls_abs_structure_Flack -0.01(5)
_refine_ls_extinction_method none
_refine_ls_goodness_of_fit_ref 1.047
_refine_ls_hydrogen_treatment noref
_refine_ls_matrix_type full
_refine_ls_number_parameters 254
_refine_ls_number_reflns 4281
_refine_ls_number_restraints 0
_refine_ls_restrained_S_all 1.047
_refine_ls_R_factor_all 0.0299
_refine_ls_R_factor_gt 0.0278
_refine_ls_shift/su_max 0.001
_refine_ls_shift/su_mean 0.000
_refine_ls_structure_factor_coef Fsqd
_refine_ls_weighting_details 'calc w=1/[\s^2^(Fo^2^)+(0.0424P)^2^+0.2894P] where P=(Fo^2^+2Fc^2^)/3'
_refine_ls_weighting_scheme calc
_refine_ls_wR_factor_gt 0.0727
_refine_ls_wR_factor_ref 0.0743
_reflns_number_gt 4082
_reflns_number_total 4281
_reflns_threshold_expression >2sigma(I)
_cod_data_source_file jo900151d_si_004.cif
_cod_data_source_block VE-I-64
_cod_database_code 4024475

loop_
_symmetry_equiv_pos_as_xyz
'x, y, z'
'-x+1/2, -y, z+1/2'
'x+1/2, -y+1/2, -z'
'-x, y+1/2, -z+1/2'

loop_
_atom_site_label
_atom_site_type_symbol
_atom_site_fract_x
_atom_site_fract_y
_atom_site_fract_z
_atom_site_U_iso_or_equiv
_atom_site_adp_type
_atom_site_occupancy
_atom_site_symmetry_multiplicity
_atom_site_calc_flag
_atom_site_refinement_flags
_atom_site_disorder_assembly
_atom_site_disorder_group
S1 S 0.41178(4) 0.50349(3) 0.110001(15) 0.02421(8) Uani 1 1 d . . .
O1 O 0.40430(16) 0.44833(9) 0.17120(5) 0.0344(2) Uani 1 1 d . . .
N1 N 0.24337(17) 0.51347(10) 0.06810(6) 0.0331(3) Uani 1 1 d . . .
C1 C 0.49459(18) 0.63582(11) 0.12273(6) 0.0232(3) Uani 1 1 d . . .
H1A H 0.6000 0.6342 0.1515 0.028 Uiso 1 1 calc R . .
H1B H 0.5308 0.6688 0.0815 0.028 Uiso 1 1 calc R . .
O2 O 0.22403(14) 0.82231(8) 0.25890(5) 0.0285(2) Uani 1 1 d . . .
C2 C 0.34129(18) 0.70072(11) 0.15351(6) 0.0217(3) Uani 1 1 d . . .
H2 H 0.3105 0.6664 0.1954 0.026 Uiso 1 1 calc R . .
O3 O 0.57931(14) 1.01437(8) 0.17040(5) 0.0323(2) Uani 1 1 d . . .
C3 C 0.17470(17) 0.69811(11) 0.11094(6) 0.0226(3) Uani 1 1 d . . .
C4 C 0.05592(18) 0.78513(12) 0.10818(7) 0.0271(3) Uani 1 1 d . . .
H4 H 0.0784 0.8463 0.1344 0.032 Uiso 1 1 calc R . .
C5 C -0.0941(2) 0.78542(12) 0.06843(7) 0.0303(3) Uani 1 1 d . . .
H5 H -0.1734 0.8453 0.0680 0.036 Uiso 1 1 calc R . .
C6 C -0.12606(19) 0.69689(13) 0.02950(7) 0.0303(3) Uani 1 1 d . . .
H6 H -0.2268 0.6963 0.0017 0.036 Uiso 1 1 calc R . .
C7 C -0.0117(2) 0.60979(13) 0.03118(7) 0.0296(3) Uani 1 1 d . . .
H7 H -0.0348 0.5498 0.0041 0.035 Uiso 1 1 calc R . .
C8 C 0.13816(19) 0.60752(12) 0.07192(6) 0.0251(3) Uani 1 1 d . . .
C9 C 0.5712(2) 0.43664(11) 0.06174(6) 0.0259(3) Uani 1 1 d . . .
C10 C 0.7149(2) 0.38661(13) 0.09167(7) 0.0336(3) Uani 1 1 d . . .
H10 H 0.7274 0.3885 0.1370 0.040 Uiso 1 1 calc R . .
C11 C 0.8403(2) 0.33359(14) 0.05364(9) 0.0419(4) Uani 1 1 d . . .
H11 H 0.9399 0.2989 0.0731 0.050 Uiso 1 1 calc R . .
C12 C 0.8211(3) 0.33112(14) -0.01221(9) 0.0427(4) Uani 1 1 d . . .
H12 H 0.9062 0.2935 -0.0376 0.051 Uiso 1 1 calc R . .
C13 C 0.6797(3) 0.38273(14) -0.04121(8) 0.0396(4) Uani 1 1 d . . .
H13 H 0.6686 0.3813 -0.0866 0.047 Uiso 1 1 calc R . .
C14 C 0.5531(2) 0.43697(13) -0.00468(7) 0.0332(3) Uani 1 1 d . . .
H14 H 0.4561 0.4735 -0.0246 0.040 Uiso 1 1 calc R . .
C15 C 0.41058(19) 0.81492(11) 0.16691(6) 0.0235(3) Uani 1 1 d . . .
H15A H 0.5379 0.8105 0.1800 0.028 Uiso 1 1 calc R . .
H15B H 0.4049 0.8573 0.1268 0.028 Uiso 1 1 calc R . .
C16 C 0.30643(18) 0.87359(11) 0.21847(6) 0.0229(3) Uani 1 1 d . . .
C17 C 0.29549(17) 0.99372(11) 0.21841(6) 0.0232(3) Uani 1 1 d . . .
C18 C 0.42819(18) 1.06254(11) 0.19282(6) 0.0243(3) Uani 1 1 d . . .
C19 C 0.4010(2) 1.17370(11) 0.19278(6) 0.0285(3) Uani 1 1 d . . .
H19 H 0.4896 1.2203 0.1754 0.034 Uiso 1 1 calc R . .
C20 C 0.2438(2) 1.21629(12) 0.21831(7) 0.0320(3) Uani 1 1 d . . .
H20 H 0.2253 1.2920 0.2178 0.038 Uiso 1 1 calc R . .
C21 C 0.1145(2) 1.15004(12) 0.24438(7) 0.0335(3) Uani 1 1 d . . .
H21 H 0.0079 1.1799 0.2618 0.040 Uiso 1 1 calc R . .
C22 C 0.1412(2) 1.03943(12) 0.24493(7) 0.0292(3) Uani 1 1 d . . .
H22 H 0.0532 0.9940 0.2637 0.035 Uiso 1 1 calc R . .
C23 C 0.7175(2) 1.08109(14) 0.14462(8) 0.0389(4) Uani 1 1 d . . .
H23A H 0.6739 1.1166 0.1057 0.058 Uiso 1 1 calc R . .
H23B H 0.8222 1.0367 0.1342 0.058 Uiso 1 1 calc R . .
H23C H 0.7513 1.1357 0.1763 0.058 Uiso 1 1 calc R . .

loop_
_atom_site_aniso_label
_atom_site_aniso_U_11
_atom_site_aniso_U_22
_atom_site_aniso_U_33
_atom_site_aniso_U_23
_atom_site_aniso_U_13
_atom_site_aniso_U_12
S1 0.02686(16) 0.01945(15) 0.02633(16) -0.00162(13) 0.00133(12) -0.00011(14)
O1 0.0438(6) 0.0283(5) 0.0311(5) 0.0038(4) 0.0075(5) 0.0000(5)
N1 0.0302(6) 0.0264(7) 0.0426(7) -0.0088(5) -0.0062(5) -0.0012(5)
C1 0.0229(6) 0.0201(6) 0.0265(6) -0.0034(5) -0.0001(5) -0.0011(5)
O2 0.0362(5) 0.0240(5) 0.0254(5) -0.0012(4) 0.0047(4) -0.0053(4)
C2 0.0232(6) 0.0207(7) 0.0213(6) -0.0012(5) 0.0007(5) 0.0010(5)
O3 0.0280(5) 0.0268(5) 0.0420(6) -0.0025(4) 0.0091(4) -0.0041(5)
C3 0.0239(6) 0.0243(7) 0.0196(6) 0.0025(5) 0.0030(5) -0.0032(5)
C4 0.0276(7) 0.0277(7) 0.0258(6) -0.0003(6) 0.0007(6) 0.0015(5)
C5 0.0264(7) 0.0321(8) 0.0325(7) 0.0064(6) -0.0003(6) 0.0042(6)
C6 0.0254(7) 0.0396(8) 0.0259(7) 0.0072(6) -0.0034(5) -0.0040(6)
C7 0.0298(7) 0.0309(8) 0.0281(7) -0.0012(6) -0.0023(6) -0.0075(6)
C8 0.0247(7) 0.0241(7) 0.0264(6) 0.0010(5) 0.0011(5) -0.0026(5)
C9 0.0321(7) 0.0182(6) 0.0272(6) -0.0027(5) 0.0022(6) -0.0006(6)
C10 0.0391(8) 0.0294(8) 0.0325(7) 0.0040(6) 0.0033(6) 0.0056(7)
C11 0.0404(9) 0.0332(9) 0.0521(10) 0.0068(7) 0.0102(8) 0.0121(7)
C12 0.0496(10) 0.0278(8) 0.0506(10) -0.0067(7) 0.0211(8) 0.0016(7)
C13 0.0533(10) 0.0346(9) 0.0309(7) -0.0088(7) 0.0080(7) -0.0064(8)
C14 0.0399(9) 0.0304(8) 0.0293(7) -0.0029(6) -0.0013(6) -0.0017(7)
C15 0.0241(6) 0.0203(6) 0.0259(6) -0.0012(5) 0.0009(6) -0.0014(6)
C16 0.0227(6) 0.0235(7) 0.0225(6) -0.0016(5) -0.0029(5) -0.0019(5)
C17 0.0261(6) 0.0216(6) 0.0217(6) -0.0030(5) -0.0016(5) -0.0004(5)
C18 0.0257(7) 0.0248(7) 0.0224(6) -0.0027(5) -0.0012(5) -0.0010(6)
C19 0.0347(7) 0.0240(7) 0.0267(6) -0.0016(5) -0.0034(6) -0.0037(6)
C20 0.0410(8) 0.0216(7) 0.0334(7) -0.0038(6) -0.0074(6) 0.0038(6)
C21 0.0319(8) 0.0307(8) 0.0378(8) -0.0058(6) 0.0004(6) 0.0081(6)
C22 0.0284(7) 0.0290(7) 0.0302(7) -0.0026(6) 0.0014(6) -0.0004(6)
C23 0.0333(8) 0.0367(9) 0.0466(9) -0.0036(7) 0.0105(7) -0.0086(7)

loop_
_atom_type_symbol
_atom_type_description
_atom_type_scat_dispersion_real
_atom_type_scat_dispersion_imag
_atom_type_scat_source
C C 0.0033 0.0016 'International Tables Vol C Tables 4.2.6.8 and 6.1.1.4'
H H 0.0000 0.0000 'International Tables Vol C Tables 4.2.6.8 and 6.1.1.4'
N N 0.0061 0.0033 'International Tables Vol C Tables 4.2.6.8 and 6.1.1.4'
O O 0.0106 0.0060 'International Tables Vol C Tables 4.2.6.8 and 6.1.1.4'
S S 0.1246 0.1234 'International Tables Vol C Tables 4.2.6.8 and 6.1.1.4'

loop_
_geom_angle_atom_site_label_1
_geom_angle_atom_site_label_2
_geom_angle_atom_site_label_3
_geom_angle
_geom_angle_site_symmetry_1
_geom_angle_site_symmetry_3
_geom_angle_publ_flag
O1 S1 N1 120.51(7) . . ?
O1 S1 C9 107.82(7) . . ?
N1 S1 C9 105.36(7) . . ?
O1 S1 C1 108.59(6) . . ?
N1 S1 C1 107.17(7) . . ?
C9 S1 C1 106.60(7) . . ?
C8 N1 S1 119.38(10) . . ?
C2 C1 S1 106.74(9) . . ?
C2 C1 H1A 110.4 . . ?
S1 C1 H1A 110.4 . . ?
C2 C1 H1B 110.4 . . ?
S1 C1 H1B 110.4 . . ?
H1A C1 H1B 108.6 . . ?
C3 C2 C15 113.55(11) . . ?
C3 C2 C1 110.56(10) . . ?
C15 C2 C1 108.00(11) . . ?
C3 C2 H2 108.2 . . ?
C15 C2 H2 108.2 . . ?
C1 C2 H2 108.2 . . ?
C18 O3 C23 118.26(12) . . ?
C4 C3 C8 117.92(12) . . ?
C4 C3 C2 121.54(12) . . ?
C8 C3 C2 120.53(12) . . ?
C5 C4 C3 122.40(13) . . ?
C5 C4 H4 118.8 . . ?
C3 C4 H4 118.8 . . ?
C6 C5 C4 118.97(14) . . ?
C6 C5 H5 120.5 . . ?
C4 C5 H5 120.5 . . ?
C7 C6 C5 120.03(13) . . ?
C7 C6 H6 120.0 . . ?
C5 C6 H6 120.0 . . ?
C6 C7 C8 121.61(14) . . ?
C6 C7 H7 119.2 . . ?
C8 C7 H7 119.2 . . ?
C7 C8 N1 115.21(12) . . ?
C7 C8 C3 119.04(13) . . ?
N1 C8 C3 125.71(12) . . ?
C10 C9 C14 121.61(14) . . ?
C10 C9 S1 118.34(11) . . ?
C14 C9 S1 120.04(12) . . ?
C9 C10 C11 118.36(15) . . ?
C9 C10 H10 120.8 . . ?
C11 C10 H10 120.8 . . ?
C12 C11 C10 120.46(17) . . ?
C12 C11 H11 119.8 . . ?
C10 C11 H11 119.8 . . ?
C13 C12 C11 120.46(16) . . ?
C13 C12 H12 119.8 . . ?
C11 C12 H12 119.8 . . ?
C12 C13 C14 120.46(15) . . ?
C12 C13 H13 119.8 . . ?
C14 C13 H13 119.8 . . ?
C13 C14 C9 118.61(15) . . ?
C13 C14 H14 120.7 . . ?
C9 C14 H14 120.7 . . ?
C16 C15 C2 113.63(11) . . ?
C16 C15 H15A 108.8 . . ?
C2 C15 H15A 108.8 . . ?
C16 C15 H15B 108.8 . . ?
C2 C15 H15B 108.8 . . ?
H15A C15 H15B 107.7 . . ?
O2 C16 C17 119.55(12) . . ?
O2 C16 C15 119.85(12) . . ?
C17 C16 C15 120.52(12) . . ?
C22 C17 C18 118.78(13) . . ?
C22 C17 C16 116.75(12) . . ?
C18 C17 C16 124.47(12) . . ?
O3 C18 C19 123.75(13) . . ?
O3 C18 C17 116.45(12) . . ?
C19 C18 C17 119.79(13) . . ?
C20 C19 C18 119.85(14) . . ?
C20 C19 H19 120.1 . . ?
C18 C19 H19 120.1 . . ?
C21 C20 C19 120.91(13) . . ?
C21 C20 H20 119.5 . . ?
C19 C20 H20 119.5 . . ?
C20 C21 C22 119.51(14) . . ?
C20 C21 H21 120.2 . . ?
C22 C21 H21 120.2 . . ?
C21 C22 C17 121.13(14) . . ?
C21 C22 H22 119.4 . . ?
C17 C22 H22 119.4 . . ?
O3 C23 H23A 109.5 . . ?
O3 C23 H23B 109.5 . . ?
H23A C23 H23B 109.5 . . ?
O3 C23 H23C 109.5 . . ?
H23A C23 H23C 109.5 . . ?
H23B C23 H23C 109.5 . . ?

loop_
_geom_bond_atom_site_label_1
_geom_bond_atom_site_label_2
_geom_bond_distance
_geom_bond_site_symmetry_2
_geom_bond_publ_flag
S1 O1 1.4496(10) . ?
S1 N1 1.5358(13) . ?
S1 C9 1.7656(14) . ?
S1 C1 1.7753(14) . ?
N1 C8 1.4092(19) . ?
C1 C2 1.5395(18) . ?
C1 H1A 0.9900 . ?
C1 H1B 0.9900 . ?
O2 C16 1.2224(17) . ?
C2 C3 1.5280(18) . ?
C2 C15 1.5347(18) . ?
C2 H2 1.0000 . ?
O3 C18 1.3594(17) . ?
O3 C23 1.4278(18) . ?
C3 C4 1.3986(19) . ?
C3 C8 1.4148(19) . ?
C4 C5 1.3934(19) . ?
C4 H4 0.9500 . ?
C5 C6 1.387(2) . ?
C5 H5 0.9500 . ?
C6 C7 1.378(2) . ?
C6 H6 0.9500 . ?
C7 C8 1.4048(19) . ?
C7 H7 0.9500 . ?
C9 C10 1.387(2) . ?
C9 C14 1.392(2) . ?
C10 C11 1.392(2) . ?
C10 H10 0.9500 . ?
C11 C12 1.381(3) . ?
C11 H11 0.9500 . ?
C12 C13 1.375(3) . ?
C12 H12 0.9500 . ?
C13 C14 1.388(2) . ?
C13 H13 0.9500 . ?
C14 H14 0.9500 . ?
C15 C16 1.5137(18) . ?
C15 H15A 0.9900 . ?
C15 H15B 0.9900 . ?
C16 C17 1.4936(19) . ?
C17 C22 1.3975(19) . ?
C17 C18 1.4126(19) . ?
C18 C19 1.3948(19) . ?
C19 C20 1.393(2) . ?
C19 H19 0.9500 . ?
C20 C21 1.380(2) . ?
C20 H20 0.9500 . ?
C21 C22 1.388(2) . ?
C21 H21 0.9500 . ?
C22 H22 0.9500 . ?
C23 H23A 0.9800 . ?
C23 H23B 0.9800 . ?
C23 H23C 0.9800 . ?

loop_
_geom_torsion_atom_site_label_1
_geom_torsion_atom_site_label_2
_geom_torsion_atom_site_label_3
_geom_torsion_atom_site_label_4
_geom_torsion
_geom_torsion_site_symmetry_1
_geom_torsion_site_symmetry_2
_geom_torsion_site_symmetry_3
_geom_torsion_site_symmetry_4
_geom_torsion_publ_flag
O1 S1 N1 C8 95.43(13) . . . . ?
C9 S1 N1 C8 -142.55(11) . . . . ?
C1 S1 N1 C8 -29.28(13) . . . . ?
O1 S1 C1 C2 -74.64(10) . . . . ?
N1 S1 C1 C2 57.02(11) . . . . ?
C9 S1 C1 C2 169.44(9) . . . . ?
S1 C1 C2 C3 -56.80(12) . . . . ?
S1 C1 C2 C15 178.41(9) . . . . ?
C15 C2 C3 C4 -26.11(17) . . . . ?
C1 C2 C3 C4 -147.67(12) . . . . ?
C15 C2 C3 C8 152.59(12) . . . . ?
C1 C2 C3 C8 31.03(16) . . . . ?
C8 C3 C4 C5 -0.4(2) . . . . ?
C2 C3 C4 C5 178.30(12) . . . . ?
C3 C4 C5 C6 -0.9(2) . . . . ?
C4 C5 C6 C7 0.9(2) . . . . ?
C5 C6 C7 C8 0.3(2) . . . . ?
C6 C7 C8 N1 -179.62(13) . . . . ?
C6 C7 C8 C3 -1.6(2) . . . . ?
S1 N1 C8 C7 179.19(11) . . . . ?
S1 N1 C8 C3 1.3(2) . . . . ?
C4 C3 C8 C7 1.63(19) . . . . ?
C2 C3 C8 C7 -177.11(12) . . . . ?
C4 C3 C8 N1 179.42(13) . . . . ?
C2 C3 C8 N1 0.7(2) . . . . ?
O1 S1 C9 C10 -30.36(14) . . . . ?
N1 S1 C9 C10 -160.25(12) . . . . ?
C1 S1 C9 C10 86.08(13) . . . . ?
O1 S1 C9 C14 151.01(12) . . . . ?
N1 S1 C9 C14 21.11(14) . . . . ?
C1 S1 C9 C14 -92.55(13) . . . . ?
C14 C9 C10 C11 -1.6(2) . . . . ?
S1 C9 C10 C11 179.80(13) . . . . ?
C9 C10 C11 C12 -0.1(3) . . . . ?
C10 C11 C12 C13 1.3(3) . . . . ?
C11 C12 C13 C14 -0.8(3) . . . . ?
C12 C13 C14 C9 -0.9(3) . . . . ?
C10 C9 C14 C13 2.1(2) . . . . ?
S1 C9 C14 C13 -179.35(12) . . . . ?
C3 C2 C15 C16 79.38(14) . . . . ?
C1 C2 C15 C16 -157.64(11) . . . . ?
C2 C15 C16 O2 24.23(18) . . . . ?
C2 C15 C16 C17 -152.53(12) . . . . ?
O2 C16 C17 C22 -26.05(18) . . . . ?
C15 C16 C17 C22 150.72(12) . . . . ?
O2 C16 C17 C18 154.84(13) . . . . ?
C15 C16 C17 C18 -28.39(19) . . . . ?
C23 O3 C18 C19 -0.8(2) . . . . ?
C23 O3 C18 C17 -179.48(12) . . . . ?
C22 C17 C18 O3 176.94(12) . . . . ?
C16 C17 C18 O3 -3.97(19) . . . . ?
C22 C17 C18 C19 -1.82(19) . . . . ?
C16 C17 C18 C19 177.27(13) . . . . ?
O3 C18 C19 C20 -178.28(13) . . . . ?
C17 C18 C19 C20 0.4(2) . . . . ?
C18 C19 C20 C21 0.7(2) . . . . ?
C19 C20 C21 C22 -0.3(2) . . . . ?
C20 C21 C22 C17 -1.2(2) . . . . ?
C18 C17 C22 C21 2.3(2) . . . . ?
C16 C17 C22 C21 -176.90(13) . . . . ?
